data_7132663
loop_
_publ_author_name
'Lai, Dipti'
'Bhattacharjee, Suvam'
'Mandal, Saurodeep'
'Ghosh, Sumit'
'Sahoo, Prithidipa'
'Sinha, Subrata'
'Hajra, Alakananda'

_publ_section_title
;
 Iodine(III)-promoted oxidative carbotrifluoromethylation of maleimides
 with imidazopyridines and Langlois' reagent.
;
_journal_issue 16
_journal_name_full 'Chemical communications (Cambridge, England)'
_journal_page_first 2232
_journal_page_last 2235
_journal_paper_doi 10.1039/d3cc05889a
_journal_volume 60
_journal_year 2024
_chemical_formula_sum 'C25 H16 F3 N3 O2'
_chemical_formula_weight 447.41
_space_group_crystal_system monoclinic
_space_group_IT_number 14
_space_group_name_Hall '-P 2ybc'
_space_group_name_H-M_alt 'P 1 21/c 1'
_atom_sites_solution_hydrogens geom
_audit_creation_method SHELXL-2018/3
_audit_update_record
;
2022-12-22 deposited with the CCDC.	2024-01-30 downloaded from the CCDC.
;
_cell_angle_alpha 90
_cell_angle_beta 107.385(9)
_cell_angle_gamma 90
_cell_formula_units_Z 4
_cell_length_a 11.571(4)
_cell_length_b 21.464(8)
_cell_length_c 8.872(3)
_cell_measurement_reflns_used 9494
_cell_measurement_temperature 297(2)
_cell_measurement_theta_max 25.57
_cell_measurement_theta_min 3.18
_cell_volume 2102.8(13)
_computing_cell_refinement 'Bruker SAINT'
_computing_data_collection 'Bruker APEX2'
_computing_data_reduction 'Bruker SAINT'
_computing_molecular_graphics 'Bruker SHELXTL'
_computing_publication_material 'Bruker SHELXTL'
_computing_structure_refinement 'SHELXL-2018/3 (Sheldrick, 2018)'
_computing_structure_solution 'SHELXT 2018/2 (Sheldrick, 2018)'
_diffrn_ambient_temperature 297(2)
_diffrn_measured_fraction_theta_full 0.991
_diffrn_measured_fraction_theta_max 0.991
_diffrn_measurement_device_type 'Bruker APEX-II CCD'
_diffrn_measurement_method '\f and \w scans'
_diffrn_radiation_type MoK\a
_diffrn_radiation_wavelength 0.71073
_diffrn_reflns_av_R_equivalents 0.0284
_diffrn_reflns_av_unetI/netI 0.0106
_diffrn_reflns_Laue_measured_fraction_full 0.991
_diffrn_reflns_Laue_measured_fraction_max 0.991
_diffrn_reflns_limit_h_max 13
_diffrn_reflns_limit_h_min -13
_diffrn_reflns_limit_k_max 25
_diffrn_reflns_limit_k_min -25
_diffrn_reflns_limit_l_max 10
_diffrn_reflns_limit_l_min -10
_diffrn_reflns_number 68780
_diffrn_reflns_point_group_measured_fraction_full 0.991
_diffrn_reflns_point_group_measured_fraction_max 0.991
_diffrn_reflns_theta_full 24.999
_diffrn_reflns_theta_max 24.999
_diffrn_reflns_theta_min 1.844
_exptl_absorpt_coefficient_mu 0.110
_exptl_absorpt_correction_type none
_exptl_crystal_colour BROWN
_exptl_crystal_density_diffrn 1.413
_exptl_crystal_description BLOCK
_exptl_crystal_F_000 920
_exptl_crystal_size_max 0.24
_exptl_crystal_size_mid 0.18
_exptl_crystal_size_min 0.16
_refine_diff_density_max 0.156
_refine_diff_density_min -0.190
_refine_diff_density_rms 0.029
_refine_ls_extinction_method none
_refine_ls_goodness_of_fit_ref 1.085
_refine_ls_hydrogen_treatment constr
_refine_ls_matrix_type full
_refine_ls_number_parameters 299
_refine_ls_number_reflns 3681
_refine_ls_number_restraints 0
_refine_ls_restrained_S_all 1.085
_refine_ls_R_factor_all 0.0514
_refine_ls_R_factor_gt 0.0410
_refine_ls_shift/su_max 0.000
_refine_ls_shift/su_mean 0.000
_refine_ls_structure_factor_coef Fsqd
_refine_ls_weighting_details 'w=1/[\s^2^(Fo^2^)+(0.0548P)^2^+0.5980P] where P=(Fo^2^+2Fc^2^)/3'
_refine_ls_weighting_scheme calc
_refine_ls_wR_factor_gt 0.1038
_refine_ls_wR_factor_ref 0.1205
_reflns_Friedel_coverage 0.000
_reflns_number_gt 3100
_reflns_number_total 3681
_reflns_threshold_expression 'I > 2\s(I)'
_cod_data_source_file d3cc05889a2.cif
_cod_data_source_block BM2_0ma_a
_cod_depositor_comments 'Adding full bibliography for 7132663.cif.'
_cod_original_sg_symbol_H-M 'P 21/c'
_cod_database_code 7132663
_shelx_shelxl_version_number 2018/3
_shelx_space_group_comment
;
The symmetry employed for this shelxl refinement is uniquely defined
by the following loop, which should always be used as a source of
symmetry information in preference to the above space-group names.
They are only intended as comments.
;

loop_
_space_group_symop_operation_xyz
'x, y, z'
'-x, y+1/2, -z+1/2'
'-x, -y, -z'
'x, -y-1/2, z-1/2'

loop_
_atom_site_label
_atom_site_type_symbol
_atom_site_fract_x
_atom_site_fract_y
_atom_site_fract_z
_atom_site_U_iso_or_equiv
_atom_site_adp_type
_atom_site_occupancy
_atom_site_site_symmetry_order
_atom_site_calc_flag
_atom_site_refinement_flags_posn
_atom_site_refinement_flags_adp
_atom_site_refinement_flags_occupancy
_atom_site_disorder_assembly
_atom_site_disorder_group
F2 F 0.97990(12) 0.45088(5) 0.83757(16) 0.0865(4) Uani 1 1 d . . . . .
O1 O 0.71593(11) 0.66733(6) 0.88345(18) 0.0665(4) Uani 1 1 d . . . . .
F1 F 0.80042(12) 0.44358(5) 0.68263(17) 0.0866(4) Uani 1 1 d . . . . .
O2 O 1.06561(11) 0.58828(6) 0.82751(17) 0.0689(4) Uani 1 1 d . . . . .
F3 F 0.93790(15) 0.48665(6) 0.60478(17) 0.1012(5) Uani 1 1 d . . . . .
N2 N 0.60747(12) 0.48786(6) 0.82339(17) 0.0510(3) Uani 1 1 d . . . . .
N1 N 0.90406(12) 0.64578(6) 0.85638(19) 0.0555(4) Uani 1 1 d . . . . .
N3 N 0.43413(12) 0.53220(7) 0.67651(17) 0.0565(4) Uani 1 1 d . . . . .
C9 C 0.75968(14) 0.56589(7) 0.7883(2) 0.0492(4) Uani 1 1 d . . . . .
C10 C 0.78405(14) 0.63287(7) 0.8456(2) 0.0518(4) Uani 1 1 d . . . . .
C8 C 0.63876(14) 0.54170(7) 0.7570(2) 0.0498(4) Uani 1 1 d . . . . .
C7 C 0.52920(14) 0.56732(7) 0.66719(19) 0.0499(4) Uani 1 1 d . . . . .
C18 C 0.86651(15) 0.54279(8) 0.7825(2) 0.0515(4) Uani 1 1 d . . . . .
C6 C 0.51015(15) 0.62327(8) 0.5675(2) 0.0535(4) Uani 1 1 d . . . . .
C20 C 0.67642(17) 0.44616(8) 0.9304(2) 0.0608(5) Uani 1 1 d . . . . .
H00F H 0.760421 0.449240 0.964085 0.073 Uiso 1 1 calc R U . . .
C17 C 0.96072(15) 0.59221(8) 0.8237(2) 0.0542(4) Uani 1 1 d . . . . .
C11 C 0.96115(15) 0.70478(8) 0.9072(2) 0.0560(4) Uani 1 1 d . . . . .
C25 C 0.48193(15) 0.48525(8) 0.7743(2) 0.0536(4) Uani 1 1 d . . . . .
C23 C 0.42244(18) 0.43788(9) 0.8333(2) 0.0639(5) Uani 1 1 d . . . . .
C19 C 0.89479(17) 0.48118(8) 0.7258(2) 0.0595(4) Uani 1 1 d . . . . .
C5 C 0.5983(2) 0.64627(10) 0.5049(2) 0.0701(5) Uani 1 1 d . . . . .
H00L H 0.671371 0.625109 0.523370 0.084 Uiso 1 1 calc R U . . .
C24 C 0.28683(19) 0.43658(12) 0.7793(3) 0.0835(7) Uani 1 1 d . . . . .
H00A H 0.258631 0.430283 0.667104 0.125 Uiso 1 1 calc R U . . .
H00B H 0.256237 0.475448 0.805006 0.125 Uiso 1 1 calc R U . . .
H00C H 0.258719 0.403172 0.831218 0.125 Uiso 1 1 calc R U . . .
C22 C 0.4924(2) 0.39641(9) 0.9371(3) 0.0729(6) Uani 1 1 d . . . . .
H00N H 0.455457 0.364546 0.976781 0.087 Uiso 1 1 calc R U . . .
C1 C 0.40113(18) 0.65483(10) 0.5344(2) 0.0704(5) Uani 1 1 d . . . . .
H00O H 0.340042 0.639869 0.573011 0.084 Uiso 1 1 calc R U . . .
C21 C 0.6196(2) 0.40071(9) 0.9856(3) 0.0714(5) Uani 1 1 d . . . . .
H00P H 0.665172 0.371720 1.056785 0.086 Uiso 1 1 calc R U . . .
C12 C 0.91000(18) 0.75777(9) 0.8289(3) 0.0758(6) Uani 1 1 d . . . . .
H00Q H 0.841086 0.755335 0.742097 0.091 Uiso 1 1 calc R U . . .
C16 C 1.0643(2) 0.70809(10) 1.0328(3) 0.0777(6) Uani 1 1 d . . . . .
H00R H 1.099796 0.672067 1.084526 0.093 Uiso 1 1 calc R U . . .
C4 C 0.5791(2) 0.69993(10) 0.4158(3) 0.0825(6) Uani 1 1 d . . . . .
H00S H 0.639390 0.715128 0.376065 0.099 Uiso 1 1 calc R U . . .
C14 C 1.0634(2) 0.81903(10) 1.0071(3) 0.0829(6) Uani 1 1 d . . . . .
H00T H 1.096970 0.857693 1.042259 0.100 Uiso 1 1 calc R U . . .
C13 C 0.9623(2) 0.81498(10) 0.8808(4) 0.0893(8) Uani 1 1 d . . . . .
H00U H 0.927784 0.851090 0.828476 0.107 Uiso 1 1 calc R U . . .
C2 C 0.3827(2) 0.70838(12) 0.4443(3) 0.0923(7) Uani 1 1 d . . . . .
H00V H 0.309309 0.729428 0.423203 0.111 Uiso 1 1 calc R U . . .
C3 C 0.4715(3) 0.73083(11) 0.3857(3) 0.0889(7) Uani 1 1 d . . . . .
H00W H 0.458500 0.767072 0.325524 0.107 Uiso 1 1 calc R U . . .
C15 C 1.1149(2) 0.76605(12) 1.0816(3) 0.0937(8) Uani 1 1 d . . . . .
H00X H 1.185084 0.768697 1.166575 0.112 Uiso 1 1 calc R U . . .

loop_
_atom_site_aniso_label
_atom_site_aniso_U_11
_atom_site_aniso_U_22
_atom_site_aniso_U_33
_atom_site_aniso_U_23
_atom_site_aniso_U_13
_atom_site_aniso_U_12
F2 0.0929(9) 0.0616(7) 0.1021(9) 0.0080(6) 0.0247(7) 0.0306(6)
O1 0.0565(7) 0.0496(7) 0.1045(10) -0.0095(6) 0.0410(7) 0.0002(5)
F1 0.0834(8) 0.0657(7) 0.1181(10) -0.0304(7) 0.0414(7) -0.0077(6)
O2 0.0466(7) 0.0695(8) 0.0975(10) 0.0113(7) 0.0319(6) 0.0083(6)
F3 0.1522(13) 0.0812(9) 0.1041(10) 0.0017(7) 0.0902(10) 0.0145(8)
N2 0.0505(8) 0.0426(7) 0.0617(8) -0.0015(6) 0.0194(6) -0.0031(6)
N1 0.0445(7) 0.0446(7) 0.0821(10) 0.0026(7) 0.0262(7) -0.0006(6)
N3 0.0485(8) 0.0570(8) 0.0632(9) -0.0023(7) 0.0156(6) -0.0068(6)
C9 0.0467(9) 0.0437(8) 0.0614(9) 0.0041(7) 0.0226(7) 0.0026(7)
C10 0.0457(9) 0.0444(8) 0.0707(10) 0.0029(7) 0.0256(8) 0.0001(7)
C8 0.0483(9) 0.0414(8) 0.0630(9) 0.0008(7) 0.0217(7) -0.0014(7)
C7 0.0486(9) 0.0467(9) 0.0560(9) -0.0030(7) 0.0180(7) -0.0018(7)
C18 0.0512(9) 0.0464(9) 0.0628(10) 0.0050(7) 0.0259(8) 0.0048(7)
C6 0.0569(10) 0.0491(9) 0.0533(9) -0.0026(7) 0.0147(7) -0.0007(7)
C20 0.0617(11) 0.0492(10) 0.0712(11) 0.0054(8) 0.0192(9) 0.0034(8)
C17 0.0463(9) 0.0537(9) 0.0673(10) 0.0118(8) 0.0244(7) 0.0076(7)
C11 0.0491(9) 0.0482(9) 0.0765(11) 0.0057(8) 0.0274(8) -0.0036(7)
C25 0.0514(9) 0.0506(9) 0.0594(10) -0.0072(7) 0.0175(7) -0.0105(7)
C23 0.0675(11) 0.0582(11) 0.0682(11) -0.0094(9) 0.0235(9) -0.0217(9)
C19 0.0655(11) 0.0531(10) 0.0694(11) 0.0044(8) 0.0344(9) 0.0099(8)
C5 0.0746(12) 0.0682(12) 0.0739(12) 0.0107(10) 0.0319(10) 0.0045(10)
C24 0.0681(13) 0.0943(16) 0.0912(15) -0.0116(12) 0.0285(11) -0.0346(12)
C22 0.0869(14) 0.0554(11) 0.0805(13) 0.0022(10) 0.0313(11) -0.0209(10)
C1 0.0633(11) 0.0701(12) 0.0738(12) 0.0086(10) 0.0145(9) 0.0085(9)
C21 0.0854(14) 0.0508(10) 0.0800(13) 0.0103(9) 0.0277(11) -0.0016(10)
C12 0.0526(10) 0.0542(11) 0.1155(17) 0.0140(11) 0.0173(11) 0.0008(8)
C16 0.0776(14) 0.0638(12) 0.0822(14) 0.0169(10) 0.0095(11) -0.0125(10)
C4 0.1105(18) 0.0687(13) 0.0753(13) 0.0107(11) 0.0385(13) -0.0091(13)
C14 0.0809(15) 0.0579(12) 0.1175(19) -0.0071(12) 0.0411(14) -0.0173(11)
C13 0.0651(13) 0.0500(11) 0.153(2) 0.0173(13) 0.0328(14) 0.0014(10)
C2 0.0968(17) 0.0812(16) 0.0918(16) 0.0226(13) 0.0172(14) 0.0276(13)
C3 0.131(2) 0.0589(12) 0.0726(13) 0.0145(10) 0.0233(14) 0.0073(14)
C15 0.0950(17) 0.0848(16) 0.0881(16) 0.0033(13) 0.0071(13) -0.0325(14)

loop_
_atom_type_symbol
_atom_type_description
_atom_type_scat_dispersion_real
_atom_type_scat_dispersion_imag
_atom_type_scat_source
C C 0.0033 0.0016 'International Tables Vol C Tables 4.2.6.8 and 6.1.1.4'
H H 0.0000 0.0000 'International Tables Vol C Tables 4.2.6.8 and 6.1.1.4'
F F 0.0171 0.0103 'International Tables Vol C Tables 4.2.6.8 and 6.1.1.4'
N N 0.0061 0.0033 'International Tables Vol C Tables 4.2.6.8 and 6.1.1.4'
O O 0.0106 0.0060 'International Tables Vol C Tables 4.2.6.8 and 6.1.1.4'

loop_
_geom_angle_atom_site_label_1
_geom_angle_atom_site_label_2
_geom_angle_atom_site_label_3
_geom_angle
_geom_angle_site_symmetry_1
_geom_angle_site_symmetry_3
_geom_angle_publ_flag
C20 N2 C25 121.90(15) . . ?
C20 N2 C8 131.46(15) . . ?
C25 N2 C8 106.29(13) . . ?
C10 N1 C17 110.05(13) . . ?
C10 N1 C11 123.56(14) . . ?
C17 N1 C11 126.19(14) . . ?
C25 N3 C7 105.82(14) . . ?
C18 C9 C8 135.23(16) . . ?
C18 C9 C10 106.25(14) . . ?
C8 C9 C10 118.50(13) . . ?
O1 C10 N1 125.74(16) . . ?
O1 C10 C9 127.15(15) . . ?
N1 C10 C9 106.99(13) . . ?
C7 C8 N2 105.19(14) . . ?
C7 C8 C9 129.34(15) . . ?
N2 C8 C9 125.31(14) . . ?
N3 C7 C8 111.22(15) . . ?
N3 C7 C6 120.84(15) . . ?
C8 C7 C6 127.90(15) . . ?
C9 C18 C19 129.65(16) . . ?
C9 C18 C17 109.99(15) . . ?
C19 C18 C17 119.93(15) . . ?
C1 C6 C5 118.20(18) . . ?
C1 C6 C7 119.44(16) . . ?
C5 C6 C7 122.37(16) . . ?
C21 C20 N2 118.51(18) . . ?
O2 C17 N1 125.61(17) . . ?
O2 C17 C18 127.92(16) . . ?
N1 C17 C18 106.47(13) . . ?
C16 C11 C12 120.55(18) . . ?
C16 C11 N1 120.53(16) . . ?
C12 C11 N1 118.91(17) . . ?
N3 C25 N2 111.40(14) . . ?
N3 C25 C23 129.04(17) . . ?
N2 C25 C23 119.52(17) . . ?
C22 C23 C25 117.66(18) . . ?
C22 C23 C24 124.00(18) . . ?
C25 C23 C24 118.33(19) . . ?
F3 C19 F1 107.49(17) . . ?
F3 C19 F2 105.86(16) . . ?
F1 C19 F2 106.23(15) . . ?
F3 C19 C18 111.84(15) . . ?
F1 C19 C18 113.31(15) . . ?
F2 C19 C18 111.66(16) . . ?
C4 C5 C6 121.0(2) . . ?
C23 C22 C21 121.38(18) . . ?
C2 C1 C6 120.3(2) . . ?
C20 C21 C22 121.01(19) . . ?
C11 C12 C13 119.2(2) . . ?
C11 C16 C15 119.0(2) . . ?
C3 C4 C5 120.0(2) . . ?
C13 C14 C15 119.4(2) . . ?
C14 C13 C12 120.9(2) . . ?
C3 C2 C1 120.6(2) . . ?
C4 C3 C2 119.9(2) . . ?
C14 C15 C16 121.0(2) . . ?

loop_
_geom_bond_atom_site_label_1
_geom_bond_atom_site_label_2
_geom_bond_distance
_geom_bond_site_symmetry_2
_geom_bond_publ_flag
F2 C19 1.339(2) . ?
O1 C10 1.200(2) . ?
F1 C19 1.319(2) . ?
O2 C17 1.207(2) . ?
F3 C19 1.317(2) . ?
N2 C20 1.373(2) . ?
N2 C25 1.387(2) . ?
N2 C8 1.393(2) . ?
N1 C10 1.391(2) . ?
N1 C17 1.396(2) . ?
N1 C11 1.437(2) . ?
N3 C25 1.337(2) . ?
N3 C7 1.356(2) . ?
C9 C18 1.347(2) . ?
C9 C8 1.440(2) . ?
C9 C10 1.523(2) . ?
C8 C7 1.393(2) . ?
C7 C6 1.468(2) . ?
C18 C19 1.486(2) . ?
C18 C17 1.486(2) . ?
C6 C1 1.384(3) . ?
C6 C5 1.390(3) . ?
C20 C21 1.347(3) . ?
C11 C16 1.369(3) . ?
C11 C12 1.371(3) . ?
C25 C23 1.413(2) . ?
C23 C22 1.360(3) . ?
C23 C24 1.498(3) . ?
C5 C4 1.377(3) . ?
C22 C21 1.408(3) . ?
C1 C2 1.380(3) . ?
C12 C13 1.385(3) . ?
C16 C15 1.388(3) . ?
C4 C3 1.364(4) . ?
C14 C13 1.359(4) . ?
C14 C15 1.360(3) . ?
C2 C3 1.371(4) . ?
